data_7223659
loop_
_publ_author_name
'Pfeiffer, Constance R.'
'Feaster, Kyle A.'
'Dalgarno, Scott J.'
'Atwood, Jerry L.'

_publ_section_title
;
 Syntheses and characterization of aryl-substituted pyrogallol[4]arenes
 and resorcin[4]arenes
;
_journal_issue 2
_journal_name_full CrystEngComm
_journal_page_first 222
_journal_paper_doi 10.1039/C5CE01792K
_journal_volume 18
_journal_year 2016
_chemical_formula_moiety 'C56H48O12, 8(C2H6OS)'
_chemical_formula_sum 'C72 H96 O20 S8'
_chemical_formula_weight 1537.97
_space_group_IT_number 2
_symmetry_cell_setting triclinic
_symmetry_Int_Tables_number 2
_symmetry_space_group_name_Hall '-P 1'
_symmetry_space_group_name_H-M 'P -1'
_atom_sites_solution_hydrogens geom
_atom_sites_solution_primary direct
_atom_sites_solution_secondary difmap
_audit_creation_method SHELXL-97
_audit_update_record
;
2015-06-05 deposited with the CCDC.
2015-10-21 downloaded from the CCDC.
;
_cell_angle_alpha 112.4390(10)
_cell_angle_beta 109.5590(10)
_cell_angle_gamma 92.9350(10)
_cell_formula_units_Z 1
_cell_length_a 12.5293(12)
_cell_length_b 13.2447(12)
_cell_length_c 13.6375(13)
_cell_measurement_reflns_used 6352
_cell_measurement_temperature 100(2)
_cell_measurement_theta_max 27.3
_cell_measurement_theta_min 2.2
_cell_volume 1929.0(3)
_computing_cell_refinement 'APEX2 (Bruker AXS, 2008)'
_computing_data_collection 'APEX2 (Bruker AXS, 2008)'
_computing_data_reduction 'APEX2 (Bruker AXS, 2008)'
_computing_molecular_graphics 'X-SEED, Barbour, 2001'
_computing_publication_material 'CIFTAB (Sheldrick, 2013)'
_computing_structure_refinement 'SHELXL-1997 (Sheldrick, 1997)'
_computing_structure_solution 'SHELXS-1997 (Sheldrick, 1997)'
_diffrn_ambient_temperature 100(2)
_diffrn_measured_fraction_theta_full 0.986
_diffrn_measured_fraction_theta_max 0.986
_diffrn_measurement_device_type 'Bruker APEXII CCD area detector'
_diffrn_measurement_method 'omega scans'
_diffrn_radiation_monochromator graphite
_diffrn_radiation_type MoK\a
_diffrn_radiation_wavelength 0.71073
_diffrn_reflns_av_R_equivalents 0.0311
_diffrn_reflns_av_sigmaI/netI 0.0424
_diffrn_reflns_limit_h_max 16
_diffrn_reflns_limit_h_min -16
_diffrn_reflns_limit_k_max 17
_diffrn_reflns_limit_k_min -17
_diffrn_reflns_limit_l_max 17
_diffrn_reflns_limit_l_min -17
_diffrn_reflns_number 22272
_diffrn_reflns_theta_full 27.27
_diffrn_reflns_theta_max 27.27
_diffrn_reflns_theta_min 1.70
_diffrn_source 'fine-focus sealed tube'
_diffrn_standards_decay_% 0.0
_exptl_absorpt_coefficient_mu 0.300
_exptl_absorpt_correction_T_max 0.99
_exptl_absorpt_correction_T_min 0.89
_exptl_absorpt_correction_type multi-scan
_exptl_absorpt_process_details
;
 Data were corrected for decay and absorption using the program SADABS 
 (Sheldrick, G. M. (2003). SADABS. Version 2.10. University of
 G\"ottingen, Germany).
;
_exptl_crystal_colour colourless
_exptl_crystal_density_diffrn 1.324
_exptl_crystal_density_method 'not measured'
_exptl_crystal_description plate
_exptl_crystal_F_000 816
_exptl_crystal_size_max 0.25
_exptl_crystal_size_mid 0.2
_exptl_crystal_size_min 0.01
_refine_diff_density_max 0.455
_refine_diff_density_min -0.466
_refine_diff_density_rms 0.057
_refine_ls_extinction_method none
_refine_ls_goodness_of_fit_ref 1.032
_refine_ls_hydrogen_treatment constr
_refine_ls_matrix_type full
_refine_ls_number_parameters 482
_refine_ls_number_reflns 8543
_refine_ls_number_restraints 0
_refine_ls_restrained_S_all 1.032
_refine_ls_R_factor_all 0.0605
_refine_ls_R_factor_gt 0.0409
_refine_ls_shift/su_max 0.001
_refine_ls_shift/su_mean 0.000
_refine_ls_structure_factor_coef Fsqd
_refine_ls_weighting_details 'calc w=1/[\s^2^(Fo^2^)+(0.0426P)^2^+1.0920P] where P=(Fo^2^+2Fc^2^)/3'
_refine_ls_weighting_scheme calc
_refine_ls_wR_factor_gt 0.0954
_refine_ls_wR_factor_ref 0.1045
_reflns_number_gt 6486
_reflns_number_total 8543
_reflns_threshold_expression >2sigma(I)
_cod_data_source_file c5ce01792k2.cif
_cod_data_source_block Cocrystal9
_cod_database_code 7223659

loop_
_symmetry_equiv_pos_as_xyz
'x, y, z'
'-x, -y, -z'

loop_
_atom_site_label
_atom_site_type_symbol
_atom_site_fract_x
_atom_site_fract_y
_atom_site_fract_z
_atom_site_U_iso_or_equiv
_atom_site_adp_type
_atom_site_occupancy
_atom_site_symmetry_multiplicity
_atom_site_calc_flag
_atom_site_refinement_flags
_atom_site_disorder_assembly
_atom_site_disorder_group
O1 O 0.08325(11) 0.27272(11) 0.08594(11) 0.0187(3) Uani 1 1 d . . .
H1 H 0.0524 0.2221 0.0188 0.022 Uiso 1 1 calc R . .
O2 O 0.41059(11) 0.09949(11) 0.07100(11) 0.0206(3) Uani 1 1 d . . .
H2O H 0.3594 0.0432 0.0204 0.025 Uiso 1 1 calc R . .
O3 O 0.16373(12) 0.30945(11) 0.40090(11) 0.0238(3) Uani 1 1 d . . .
H3 H 0.1465 0.2759 0.4366 0.029 Uiso 1 1 calc R . .
O4 O 0.37357(13) 0.58786(11) 0.78700(11) 0.0235(3) Uani 1 1 d . . .
H4 H 0.3465 0.5386 0.8019 0.028 Uiso 1 1 calc R . .
O5 O 0.43873(13) 0.73431(12) 0.25727(12) 0.0261(3) Uani 1 1 d . . .
O6 O 0.27244(13) 1.06549(12) 0.69027(12) 0.0283(3) Uani 1 1 d . . .
C1 C 0.35982(16) 0.17979(15) 0.12555(15) 0.0159(4) Uani 1 1 d . . .
C2 C 0.24365(16) 0.18160(15) 0.07625(15) 0.0164(4) Uani 1 1 d . . .
H2 H 0.1962 0.1244 0.0031 0.020 Uiso 1 1 calc R . .
C3 C 0.19670(15) 0.26667(15) 0.13342(15) 0.0153(4) Uani 1 1 d . . .
C4 C 0.26512(16) 0.35035(15) 0.24264(15) 0.0151(4) Uani 1 1 d . . .
C5 C 0.38065(15) 0.34571(15) 0.29004(15) 0.0148(4) Uani 1 1 d . . .
H5 H 0.4275 0.4016 0.3643 0.018 Uiso 1 1 calc R . .
C7 C 0.21286(15) 0.44504(15) 0.30265(15) 0.0150(4) Uani 1 1 d . . .
H6 H 0.1283 0.4140 0.2737 0.018 Uiso 1 1 calc R . .
C8 C 0.23062(16) 0.41275(15) 0.47756(16) 0.0168(4) Uani 1 1 d . . .
C9 C 0.26726(16) 0.44646(15) 0.59551(16) 0.0186(4) Uani 1 1 d . . .
H8 H 0.2461 0.3973 0.6247 0.022 Uiso 1 1 calc R . .
C10 C 0.33509(16) 0.55249(15) 0.67075(15) 0.0164(4) Uani 1 1 d . . .
C11 C 0.36608(15) 0.62670(14) 0.62983(15) 0.0135(4) Uani 1 1 d . . .
C12 C 0.32633(15) 0.58987(15) 0.51101(15) 0.0138(4) Uani 1 1 d . . .
H11 H 0.3459 0.6396 0.4818 0.017 Uiso 1 1 calc R . .
C13 C 0.25962(15) 0.48434(15) 0.43289(15) 0.0141(4) Uani 1 1 d . . .
C14 C 0.44143(15) 0.74136(15) 0.71635(15) 0.0145(4) Uani 1 1 d . . .
H13 H 0.4153 0.7655 0.7820 0.017 Uiso 1 1 calc R . .
C6 C 0.43129(16) 0.26277(15) 0.23377(15) 0.0149(4) Uani 1 1 d . . .
C15 C 0.22280(16) 0.54048(15) 0.26779(15) 0.0166(4) Uani 1 1 d . . .
C16 C 0.12576(18) 0.58197(17) 0.22853(17) 0.0241(4) Uani 1 1 d . . .
H16 H 0.0527 0.5493 0.2214 0.029 Uiso 1 1 calc R . .
C17 C 0.1348(2) 0.67127(18) 0.19942(19) 0.0297(5) Uani 1 1 d . . .
H17 H 0.0676 0.6986 0.1720 0.036 Uiso 1 1 calc R . .
C18 C 0.24010(19) 0.72027(17) 0.21011(17) 0.0264(5) Uani 1 1 d . . .
H18 H 0.2459 0.7817 0.1911 0.032 Uiso 1 1 calc R . .
C19 C 0.33802(17) 0.67912(16) 0.24899(16) 0.0204(4) Uani 1 1 d . . .
C20 C 0.32958(16) 0.58926(15) 0.27658(15) 0.0173(4) Uani 1 1 d . . .
H20 H 0.3965 0.5606 0.3015 0.021 Uiso 1 1 calc R . .
C21 C 0.54267(19) 0.69795(18) 0.29972(19) 0.0276(5) Uani 1 1 d . . .
H21A H 0.6078 0.7437 0.3013 0.041 Uiso 1 1 calc R . .
H21B H 0.5350 0.6195 0.2494 0.041 Uiso 1 1 calc R . .
H21C H 0.5566 0.7057 0.3776 0.041 Uiso 1 1 calc R . .
C22 C 0.42346(15) 0.82947(15) 0.66949(15) 0.0153(4) Uani 1 1 d . . .
C23 C 0.46647(16) 0.83143(15) 0.58826(16) 0.0184(4) Uani 1 1 d . . .
H23 H 0.5147 0.7815 0.5663 0.022 Uiso 1 1 calc R . .
C24 C 0.43922(18) 0.90611(16) 0.53918(17) 0.0228(4) Uani 1 1 d . . .
H24 H 0.4660 0.9046 0.4813 0.027 Uiso 1 1 calc R . .
C25 C 0.37339(18) 0.98255(16) 0.57400(17) 0.0240(4) Uani 1 1 d . . .
H25 H 0.3544 1.0331 0.5398 0.029 Uiso 1 1 calc R . .
C26 C 0.33520(17) 0.98482(16) 0.65956(16) 0.0205(4) Uani 1 1 d . . .
C27 C 0.35897(16) 0.90825(15) 0.70641(15) 0.0174(4) Uani 1 1 d . . .
H27 H 0.3314 0.9094 0.7637 0.021 Uiso 1 1 calc R . .
C28 C 0.2358(2) 1.07294(19) 0.78028(19) 0.0305(5) Uani 1 1 d . . .
H28A H 0.1925 1.1329 0.7947 0.046 Uiso 1 1 calc R . .
H28B H 0.3036 1.0891 0.8502 0.046 Uiso 1 1 calc R . .
H28C H 0.1860 1.0020 0.7580 0.046 Uiso 1 1 calc R . .
C3D C 0.817(4) 0.587(4) 0.048(4) 0.079(19) Uiso 0.149(2) 1 d P A 2
H3D1 H 0.8882 0.5836 0.1042 0.119 Uiso 0.149(2) 1 calc PR A 2
H3D2 H 0.8341 0.6464 0.0253 0.119 Uiso 0.149(2) 1 calc PR A 2
H3D3 H 0.7879 0.5155 -0.0203 0.119 Uiso 0.149(2) 1 calc PR A 2
C4D C 0.610(2) 0.639(2) 0.023(2) 0.052(9) Uiso 0.149(2) 1 d P A 2
H4D1 H 0.5548 0.6548 0.0611 0.078 Uiso 0.149(2) 1 calc PR A 2
H4D2 H 0.5740 0.5735 -0.0508 0.078 Uiso 0.149(2) 1 calc PR A 2
H4D3 H 0.6332 0.7033 0.0111 0.078 Uiso 0.149(2) 1 calc PR A 2
S1B S 0.09303(4) -0.00795(4) 0.13957(4) 0.02028(12) Uani 1 1 d . . .
O1B O 0.03755(12) -0.11870(11) 0.12832(11) 0.0247(3) Uani 1 1 d . . .
C1B C 0.22258(17) 0.04466(17) 0.26676(18) 0.0271(5) Uani 1 1 d . . .
H1B1 H 0.2801 -0.0006 0.2533 0.041 Uiso 1 1 calc R . .
H1B2 H 0.2052 0.0410 0.3304 0.041 Uiso 1 1 calc R . .
H1B3 H 0.2534 0.1223 0.2862 0.041 Uiso 1 1 calc R . .
C2B C 0.01192(17) 0.08946(16) 0.19350(18) 0.0250(4) Uani 1 1 d . . .
H2B1 H -0.0649 0.0737 0.1336 0.037 Uiso 1 1 calc R . .
H2B2 H 0.0521 0.1652 0.2166 0.037 Uiso 1 1 calc R . .
H2B3 H 0.0037 0.0833 0.2601 0.037 Uiso 1 1 calc R . .
S1C S 0.26780(5) 0.84499(4) -0.00107(5) 0.02421(12) Uani 1 1 d . . .
O1C O 0.26392(12) 0.90470(11) -0.07689(11) 0.0223(3) Uani 1 1 d . . .
C1C C 0.1842(2) 0.70806(18) -0.0954(2) 0.0377(6) Uani 1 1 d . . .
H1C1 H 0.1022 0.7114 -0.1253 0.057 Uiso 1 1 calc R . .
H1C2 H 0.1945 0.6612 -0.0534 0.057 Uiso 1 1 calc R . .
H1C3 H 0.2096 0.6762 -0.1594 0.057 Uiso 1 1 calc R . .
C2C C 0.40795(18) 0.81286(19) 0.03825(18) 0.0278(5) Uani 1 1 d . . .
H2C1 H 0.4658 0.8818 0.0914 0.042 Uiso 1 1 calc R . .
H2C2 H 0.4249 0.7766 -0.0307 0.042 Uiso 1 1 calc R . .
H2C3 H 0.4102 0.7625 0.0757 0.042 Uiso 1 1 calc R . .
S1D S 0.69148(5) 0.52658(5) 0.03113(5) 0.02064(19) Uani 0.851(2) 1 d P A 1
S2D S 0.7217(4) 0.6136(4) 0.1029(4) 0.0459(15) Uiso 0.149(2) 1 d P A 2
O1D O 0.70701(19) 0.56020(17) 0.15495(17) 0.0353(5) Uani 0.851(2) 1 d P A 1
C1D C 0.8278(4) 0.5803(4) 0.0365(4) 0.0248(10) Uani 0.851(2) 1 d P A 1
H1D1 H 0.8844 0.5371 0.0597 0.037 Uiso 0.851(2) 1 calc PR A 1
H1D2 H 0.8545 0.6587 0.0924 0.037 Uiso 0.851(2) 1 calc PR A 1
H1D3 H 0.8195 0.5747 -0.0395 0.037 Uiso 0.851(2) 1 calc PR A 1
C2D C 0.6114(3) 0.6166(3) -0.0173(3) 0.0293(7) Uani 0.851(2) 1 d P A 1
H2D1 H 0.5303 0.5961 -0.0293 0.044 Uiso 0.851(2) 1 calc PR A 1
H2D2 H 0.6163 0.6095 -0.0898 0.044 Uiso 0.851(2) 1 calc PR A 1
H2D3 H 0.6435 0.6939 0.0405 0.044 Uiso 0.851(2) 1 calc PR A 1
S1E S 0.96806(7) 0.76690(7) 0.42538(7) 0.0355(3) Uani 0.705(2) 1 d P B 1
S2E S 1.03631(19) 0.8212(2) 0.52933(18) 0.0437(7) Uani 0.295(2) 1 d P B 2
O1E O 0.90778(14) 0.81606(14) 0.50838(15) 0.0381(4) Uani 0.705(2) 1 d P B 1
O2E O 0.90778(14) 0.81606(14) 0.50838(15) 0.0381(4) Uani 0.295(2) 1 d P B 2
C1E C 1.0510(3) 0.8742(4) 0.4259(3) 0.0882(13) Uani 0.705(2) 1 d P B 1
H1E1 H 1.0006 0.9124 0.3862 0.132 Uiso 0.705(2) 1 calc PR B 1
H1E2 H 1.1026 0.8444 0.3864 0.132 Uiso 0.705(2) 1 calc PR B 1
H1E3 H 1.0973 0.9272 0.5054 0.132 Uiso 0.705(2) 1 calc PR B 1
C2E C 1.0787(3) 0.7122(3) 0.5008(3) 0.0757(11) Uani 0.705(2) 1 d P B 1
H2E1 H 1.0429 0.6481 0.5063 0.114 Uiso 0.705(2) 1 calc PR B 1
H2E2 H 1.1240 0.7701 0.5781 0.114 Uiso 0.705(2) 1 calc PR B 1
H2E3 H 1.1298 0.6884 0.4590 0.114 Uiso 0.705(2) 1 calc PR B 1
C3E C 1.0510(3) 0.8742(4) 0.4259(3) 0.0882(13) Uani 0.295(2) 1 d P B 2
H3E1 H 1.0239 0.9446 0.4398 0.132 Uiso 0.295(2) 1 calc PR B 2
H3E2 H 1.0045 0.8192 0.3473 0.132 Uiso 0.295(2) 1 calc PR B 2
H3E3 H 1.1325 0.8869 0.4358 0.132 Uiso 0.295(2) 1 calc PR B 2
C4E C 1.0787(3) 0.7122(3) 0.5008(3) 0.0757(11) Uani 0.295(2) 1 d P B 2
H4E1 H 1.0731 0.6802 0.5533 0.114 Uiso 0.295(2) 1 calc PR B 2
H4E2 H 1.1595 0.7263 0.5090 0.114 Uiso 0.295(2) 1 calc PR B 2
H4E3 H 1.0310 0.6597 0.4215 0.114 Uiso 0.295(2) 1 calc PR B 2
O2D O 0.6809(12) 0.5077(12) 0.1081(12) 0.046(4) Uiso 0.149(2) 1 d P A 2

loop_
_atom_site_aniso_label
_atom_site_aniso_U_11
_atom_site_aniso_U_22
_atom_site_aniso_U_33
_atom_site_aniso_U_23
_atom_site_aniso_U_13
_atom_site_aniso_U_12
O1 0.0161(7) 0.0177(7) 0.0142(7) 0.0014(5) 0.0026(5) 0.0019(5)
O2 0.0206(7) 0.0151(7) 0.0169(7) -0.0013(5) 0.0061(6) 0.0027(5)
O3 0.0318(8) 0.0148(7) 0.0198(7) 0.0036(6) 0.0100(6) -0.0062(6)
O4 0.0375(9) 0.0202(7) 0.0128(6) 0.0073(6) 0.0101(6) 0.0014(6)
O5 0.0322(8) 0.0239(8) 0.0296(8) 0.0155(6) 0.0156(7) 0.0056(6)
O6 0.0401(9) 0.0234(8) 0.0299(8) 0.0144(7) 0.0181(7) 0.0173(7)
C1 0.0205(10) 0.0133(9) 0.0154(9) 0.0062(7) 0.0087(8) 0.0024(7)
C2 0.0196(9) 0.0141(9) 0.0114(8) 0.0032(7) 0.0044(7) -0.0014(7)
C3 0.0160(9) 0.0152(9) 0.0140(9) 0.0072(7) 0.0039(7) 0.0008(7)
C4 0.0197(9) 0.0132(9) 0.0133(9) 0.0058(7) 0.0076(7) 0.0027(7)
C5 0.0183(9) 0.0129(9) 0.0114(8) 0.0046(7) 0.0046(7) 0.0004(7)
C7 0.0134(9) 0.0150(9) 0.0135(9) 0.0043(7) 0.0037(7) 0.0022(7)
C8 0.0168(9) 0.0132(9) 0.0190(9) 0.0044(7) 0.0082(8) 0.0024(7)
C9 0.0224(10) 0.0164(9) 0.0212(10) 0.0098(8) 0.0114(8) 0.0030(8)
C10 0.0191(9) 0.0172(9) 0.0139(9) 0.0064(7) 0.0077(7) 0.0046(7)
C11 0.0127(9) 0.0126(9) 0.0146(9) 0.0044(7) 0.0061(7) 0.0041(7)
C12 0.0137(9) 0.0141(9) 0.0158(9) 0.0065(7) 0.0078(7) 0.0047(7)
C13 0.0134(9) 0.0150(9) 0.0145(9) 0.0060(7) 0.0061(7) 0.0047(7)
C14 0.0154(9) 0.0147(9) 0.0129(8) 0.0045(7) 0.0064(7) 0.0035(7)
C6 0.0175(9) 0.0139(9) 0.0135(9) 0.0062(7) 0.0058(7) 0.0013(7)
C15 0.0214(10) 0.0146(9) 0.0096(8) 0.0025(7) 0.0041(7) 0.0040(7)
C16 0.0214(10) 0.0238(10) 0.0251(11) 0.0112(9) 0.0054(8) 0.0050(8)
C17 0.0317(12) 0.0290(12) 0.0299(12) 0.0169(10) 0.0074(10) 0.0132(10)
C18 0.0388(13) 0.0222(11) 0.0233(11) 0.0146(9) 0.0116(9) 0.0109(9)
C19 0.0280(11) 0.0178(10) 0.0153(9) 0.0059(8) 0.0096(8) 0.0046(8)
C20 0.0224(10) 0.0151(9) 0.0135(9) 0.0049(7) 0.0069(8) 0.0059(8)
C21 0.0305(12) 0.0245(11) 0.0350(12) 0.0140(10) 0.0191(10) 0.0060(9)
C22 0.0159(9) 0.0121(9) 0.0133(9) 0.0032(7) 0.0032(7) -0.0004(7)
C23 0.0201(10) 0.0142(9) 0.0189(9) 0.0044(8) 0.0084(8) 0.0012(7)
C24 0.0315(11) 0.0177(10) 0.0204(10) 0.0071(8) 0.0132(9) -0.0001(8)
C25 0.0339(12) 0.0170(10) 0.0237(10) 0.0120(8) 0.0106(9) 0.0026(8)
C26 0.0229(10) 0.0149(9) 0.0205(10) 0.0052(8) 0.0071(8) 0.0052(8)
C27 0.0201(10) 0.0158(9) 0.0143(9) 0.0046(7) 0.0066(7) 0.0023(7)
C28 0.0362(13) 0.0285(12) 0.0354(12) 0.0142(10) 0.0210(10) 0.0193(10)
S1B 0.0206(2) 0.0178(2) 0.0163(2) 0.00449(19) 0.00335(19) 0.00131(19)
O1B 0.0283(8) 0.0157(7) 0.0200(7) 0.0055(6) 0.0006(6) 0.0001(6)
C1B 0.0204(10) 0.0233(11) 0.0242(11) 0.0042(9) 0.0001(8) 0.0021(8)
C2B 0.0216(10) 0.0179(10) 0.0289(11) 0.0068(9) 0.0059(9) 0.0021(8)
S1C 0.0284(3) 0.0218(3) 0.0297(3) 0.0120(2) 0.0176(2) 0.0100(2)
O1C 0.0239(7) 0.0181(7) 0.0222(7) 0.0084(6) 0.0062(6) 0.0033(6)
C1C 0.0270(12) 0.0211(11) 0.0638(17) 0.0168(11) 0.0174(12) 0.0046(9)
C2C 0.0284(11) 0.0333(12) 0.0271(11) 0.0164(10) 0.0121(9) 0.0099(9)
S1D 0.0267(3) 0.0185(3) 0.0194(3) 0.0097(3) 0.0104(2) 0.0023(2)
O1D 0.0657(15) 0.0253(11) 0.0233(10) 0.0113(9) 0.0269(10) 0.0016(10)
C1D 0.0198(15) 0.0340(19) 0.0236(16) 0.0149(13) 0.0092(13) 0.0018(11)
C2D 0.0240(15) 0.0307(16) 0.039(2) 0.0210(16) 0.0107(14) 0.0060(12)
S1E 0.0317(5) 0.0404(5) 0.0249(5) 0.0068(4) 0.0097(4) -0.0063(4)
S2E 0.0328(12) 0.0525(14) 0.0329(12) 0.0045(10) 0.0151(9) -0.0052(10)
O1E 0.0409(10) 0.0364(9) 0.0515(11) 0.0241(8) 0.0282(8) 0.0092(8)
O2E 0.0409(10) 0.0364(9) 0.0515(11) 0.0241(8) 0.0282(8) 0.0092(8)
C1E 0.065(2) 0.140(4) 0.062(2) 0.043(2) 0.0322(19) -0.016(2)
C2E 0.066(2) 0.102(3) 0.057(2) 0.026(2) 0.0246(17) 0.056(2)
C3E 0.065(2) 0.140(4) 0.062(2) 0.043(2) 0.0322(19) -0.016(2)
C4E 0.066(2) 0.102(3) 0.057(2) 0.026(2) 0.0246(17) 0.056(2)

loop_
_atom_type_symbol
_atom_type_description
_atom_type_scat_dispersion_real
_atom_type_scat_dispersion_imag
_atom_type_scat_source
C C 0.0033 0.0016 'International Tables Vol C Tables 4.2.6.8 and 6.1.1.4'
H H 0.0000 0.0000 'International Tables Vol C Tables 4.2.6.8 and 6.1.1.4'
O O 0.0106 0.0060 'International Tables Vol C Tables 4.2.6.8 and 6.1.1.4'
S S 0.1246 0.1234 'International Tables Vol C Tables 4.2.6.8 and 6.1.1.4'

loop_
_geom_angle_atom_site_label_1
_geom_angle_atom_site_label_2
_geom_angle_atom_site_label_3
_geom_angle
_geom_angle_site_symmetry_1
_geom_angle_site_symmetry_3
C3 O1 H1 109.5 . .
C1 O2 H2O 109.5 . .
C8 O3 H3 109.5 . .
C10 O4 H4 109.5 . .
C19 O5 C21 117.48(15) . .
C26 O6 C28 116.74(15) . .
O2 C1 C2 122.33(16) . .
O2 C1 C6 116.79(16) . .
C2 C1 C6 120.87(16) . .
C3 C2 C1 120.29(17) . .
C3 C2 H2 119.9 . .
C1 C2 H2 119.9 . .
O1 C3 C2 121.82(16) . .
O1 C3 C4 117.68(16) . .
C2 C3 C4 120.50(16) . .
C5 C4 C3 117.84(16) . .
C5 C4 C7 122.39(16) . .
C3 C4 C7 119.72(16) . .
C4 C5 C6 123.13(16) . .
C4 C5 H5 118.4 . .
C6 C5 H5 118.4 . .
C15 C7 C4 111.26(14) . .
C15 C7 C13 112.69(15) . .
C4 C7 C13 113.19(15) . .
C15 C7 H6 106.4 . .
C4 C7 H6 106.4 . .
C13 C7 H6 106.4 . .
O3 C8 C9 121.57(16) . .
O3 C8 C13 117.46(16) . .
C9 C8 C13 120.96(17) . .
C8 C9 C10 119.80(17) . .
C8 C9 H8 120.1 . .
C10 C9 H8 120.1 . .
O4 C10 C9 121.35(16) . .
O4 C10 C11 117.53(16) . .
C9 C10 C11 121.13(16) . .
C12 C11 C10 117.12(16) . .
C12 C11 C14 124.10(16) . .
C10 C11 C14 118.78(15) . .
C13 C12 C11 123.63(17) . .
C13 C12 H11 118.2 . .
C11 C12 H11 118.2 . .
C12 C13 C8 117.35(16) . .
C12 C13 C7 123.72(16) . .
C8 C13 C7 118.88(16) . .
C6 C14 C22 112.22(15) 2_666 .
C6 C14 C11 112.49(14) 2_666 .
C22 C14 C11 112.84(14) . .
C6 C14 H13 106.2 2_666 .
C22 C14 H13 106.2 . .
C11 C14 H13 106.2 . .
C5 C6 C1 117.35(16) . .
C5 C6 C14 123.54(16) . 2_666
C1 C6 C14 119.11(16) . 2_666
C16 C15 C20 118.81(18) . .
C16 C15 C7 120.10(17) . .
C20 C15 C7 121.08(16) . .
C15 C16 C17 120.4(2) . .
C15 C16 H16 119.8 . .
C17 C16 H16 119.8 . .
C18 C17 C16 120.6(2) . .
C18 C17 H17 119.7 . .
C16 C17 H17 119.7 . .
C17 C18 C19 119.51(19) . .
C17 C18 H18 120.2 . .
C19 C18 H18 120.2 . .
O5 C19 C20 124.84(18) . .
O5 C19 C18 114.88(17) . .
C20 C19 C18 120.28(19) . .
C19 C20 C15 120.35(18) . .
C19 C20 H20 119.8 . .
C15 C20 H20 119.8 . .
O5 C21 H21A 109.5 . .
O5 C21 H21B 109.5 . .
H21A C21 H21B 109.5 . .
O5 C21 H21C 109.5 . .
H21A C21 H21C 109.5 . .
H21B C21 H21C 109.5 . .
C23 C22 C27 119.17(17) . .
C23 C22 C14 121.77(16) . .
C27 C22 C14 119.04(16) . .
C24 C23 C22 120.28(18) . .
C24 C23 H23 119.9 . .
C22 C23 H23 119.9 . .
C25 C24 C23 120.45(18) . .
C25 C24 H24 119.8 . .
C23 C24 H24 119.8 . .
C24 C25 C26 119.46(18) . .
C24 C25 H25 120.3 . .
C26 C25 H25 120.3 . .
O6 C26 C27 124.37(18) . .
O6 C26 C25 115.22(17) . .
C27 C26 C25 120.40(18) . .
C26 C27 C22 120.10(17) . .
C26 C27 H27 120.0 . .
C22 C27 H27 120.0 . .
O6 C28 H28A 109.5 . .
O6 C28 H28B 109.5 . .
H28A C28 H28B 109.5 . .
O6 C28 H28C 109.5 . .
H28A C28 H28C 109.5 . .
H28B C28 H28C 109.5 . .
S2D C3D H3D1 109.5 . .
S2D C3D H3D2 109.5 . .
H3D1 C3D H3D2 109.5 . .
S2D C3D H3D3 109.5 . .
H3D1 C3D H3D3 109.5 . .
H3D2 C3D H3D3 109.5 . .
S2D C4D H4D1 109.5 . .
S2D C4D H4D2 109.5 . .
H4D1 C4D H4D2 109.5 . .
S2D C4D H4D3 109.5 . .
H4D1 C4D H4D3 109.5 . .
H4D2 C4D H4D3 109.5 . .
O1B S1B C2B 105.55(9) . .
O1B S1B C1B 106.46(9) . .
C2B S1B C1B 97.33(10) . .
S1B C1B H1B1 109.5 . .
S1B C1B H1B2 109.5 . .
H1B1 C1B H1B2 109.5 . .
S1B C1B H1B3 109.5 . .
H1B1 C1B H1B3 109.5 . .
H1B2 C1B H1B3 109.5 . .
S1B C2B H2B1 109.5 . .
S1B C2B H2B2 109.5 . .
H2B1 C2B H2B2 109.5 . .
S1B C2B H2B3 109.5 . .
H2B1 C2B H2B3 109.5 . .
H2B2 C2B H2B3 109.5 . .
O1C S1C C1C 105.66(11) . .
O1C S1C C2C 106.41(9) . .
C1C S1C C2C 99.29(11) . .
S1C C1C H1C1 109.5 . .
S1C C1C H1C2 109.5 . .
H1C1 C1C H1C2 109.5 . .
S1C C1C H1C3 109.5 . .
H1C1 C1C H1C3 109.5 . .
H1C2 C1C H1C3 109.5 . .
S1C C2C H2C1 109.5 . .
S1C C2C H2C2 109.5 . .
H2C1 C2C H2C2 109.5 . .
S1C C2C H2C3 109.5 . .
H2C1 C2C H2C3 109.5 . .
H2C2 C2C H2C3 109.5 . .
O1D S1D C2D 107.69(16) . .
O1D S1D C1D 105.36(18) . .
C2D S1D C1D 97.88(19) . .
O2D S2D C4D 106.1(12) . .
O2D S2D C3D 106(2) . .
C4D S2D C3D 113(2) . .
S1D C1D H1D1 109.5 . .
S1D C1D H1D2 109.5 . .
H1D1 C1D H1D2 109.5 . .
S1D C1D H1D3 109.5 . .
H1D1 C1D H1D3 109.5 . .
H1D2 C1D H1D3 109.5 . .
S1D C2D H2D1 109.5 . .
S1D C2D H2D2 109.5 . .
H2D1 C2D H2D2 109.5 . .
S1D C2D H2D3 109.5 . .
H2D1 C2D H2D3 109.5 . .
H2D2 C2D H2D3 109.5 . .
O1E S1E C1E 108.69(16) . .
O1E S1E C2E 103.44(13) . .
C1E S1E C2E 100.5(2) . .
S1E C1E H1E1 109.5 . .
S1E C1E H1E2 109.5 . .
H1E1 C1E H1E2 109.5 . .
S1E C1E H1E3 109.5 . .
H1E1 C1E H1E3 109.5 . .
H1E2 C1E H1E3 109.5 . .
S1E C2E H2E1 109.5 . .
S1E C2E H2E2 109.5 . .
H2E1 C2E H2E2 109.5 . .
S1E C2E H2E3 109.5 . .
H2E1 C2E H2E3 109.5 . .
H2E2 C2E H2E3 109.5 . .

loop_
_geom_bond_atom_site_label_1
_geom_bond_atom_site_label_2
_geom_bond_distance
_geom_bond_site_symmetry_2
O1 C3 1.372(2) .
O1 H1 0.8400 .
O2 C1 1.368(2) .
O2 H2O 0.8400 .
O3 C8 1.368(2) .
O3 H3 0.8400 .
O4 C10 1.365(2) .
O4 H4 0.8400 .
O5 C19 1.373(2) .
O5 C21 1.427(3) .
O6 C26 1.378(2) .
O6 C28 1.420(2) .
C1 C2 1.390(3) .
C1 C6 1.401(2) .
C2 C3 1.388(3) .
C2 H2 0.9500 .
C3 C4 1.403(2) .
C4 C5 1.389(3) .
C4 C7 1.527(2) .
C5 C6 1.397(2) .
C5 H5 0.9500 .
C7 C15 1.524(3) .
C7 C13 1.528(2) .
C7 H6 1.0000 .
C8 C9 1.391(3) .
C8 C13 1.399(2) .
C9 C10 1.393(3) .
C9 H8 0.9500 .
C10 C11 1.397(2) .
C11 C12 1.394(2) .
C11 C14 1.526(2) .
C12 C13 1.391(2) .
C12 H11 0.9500 .
C14 C6 1.523(2) 2_666
C14 C22 1.524(2) .
C14 H13 1.0000 .
C6 C14 1.523(2) 2_666
C15 C16 1.387(3) .
C15 C20 1.402(3) .
C16 C17 1.394(3) .
C16 H16 0.9500 .
C17 C18 1.377(3) .
C17 H17 0.9500 .
C18 C19 1.392(3) .
C18 H18 0.9500 .
C19 C20 1.387(3) .
C20 H20 0.9500 .
C21 H21A 0.9800 .
C21 H21B 0.9800 .
C21 H21C 0.9800 .
C22 C23 1.392(3) .
C22 C27 1.397(3) .
C23 C24 1.389(3) .
C23 H23 0.9500 .
C24 C25 1.383(3) .
C24 H24 0.9500 .
C25 C26 1.393(3) .
C25 H25 0.9500 .
C26 C27 1.387(3) .
C27 H27 0.9500 .
C28 H28A 0.9800 .
C28 H28B 0.9800 .
C28 H28C 0.9800 .
C3D S2D 1.60(5) .
C3D H3D1 0.9800 .
C3D H3D2 0.9800 .
C3D H3D3 0.9800 .
C4D S2D 1.60(3) .
C4D H4D1 0.9800 .
C4D H4D2 0.9800 .
C4D H4D3 0.9800 .
S1B O1B 1.5200(14) .
S1B C2B 1.774(2) .
S1B C1B 1.790(2) .
C1B H1B1 0.9800 .
C1B H1B2 0.9800 .
C1B H1B3 0.9800 .
C2B H2B1 0.9800 .
C2B H2B2 0.9800 .
C2B H2B3 0.9800 .
S1C O1C 1.5137(14) .
S1C C1C 1.779(2) .
S1C C2C 1.781(2) .
C1C H1C1 0.9800 .
C1C H1C2 0.9800 .
C1C H1C3 0.9800 .
C2C H2C1 0.9800 .
C2C H2C2 0.9800 .
C2C H2C3 0.9800 .
S1D O1D 1.5116(19) .
S1D C2D 1.773(3) .
S1D C1D 1.784(5) .
S2D O2D 1.503(15) .
C1D H1D1 0.9800 .
C1D H1D2 0.9800 .
C1D H1D3 0.9800 .
C2D H2D1 0.9800 .
C2D H2D2 0.9800 .
C2D H2D3 0.9800 .
S1E O1E 1.5283(18) .
S1E C1E 1.714(4) .
S1E C2E 1.795(3) .
C1E H1E1 0.9800 .
C1E H1E2 0.9800 .
C1E H1E3 0.9800 .
C2E H2E1 0.9800 .
C2E H2E2 0.9800 .
C2E H2E3 0.9800 .

loop_
_geom_torsion_atom_site_label_1
_geom_torsion_atom_site_label_2
_geom_torsion_atom_site_label_3
_geom_torsion_atom_site_label_4
_geom_torsion
_geom_torsion_site_symmetry_1
_geom_torsion_site_symmetry_4
O2 C1 C2 C3 -178.09(16) . .
C6 C1 C2 C3 0.6(3) . .
C1 C2 C3 O1 178.18(16) . .
C1 C2 C3 C4 -1.5(3) . .
O1 C3 C4 C5 -178.77(16) . .
C2 C3 C4 C5 0.9(3) . .
O1 C3 C4 C7 -1.4(2) . .
C2 C3 C4 C7 178.24(16) . .
C3 C4 C5 C6 0.6(3) . .
C7 C4 C5 C6 -176.68(16) . .
C5 C4 C7 C15 90.2(2) . .
C3 C4 C7 C15 -87.0(2) . .
C5 C4 C7 C13 -37.9(2) . .
C3 C4 C7 C13 144.90(16) . .
O3 C8 C9 C10 -179.86(17) . .
C13 C8 C9 C10 -0.8(3) . .
C8 C9 C10 O4 -179.31(17) . .
C8 C9 C10 C11 0.8(3) . .
O4 C10 C11 C12 -179.96(16) . .
C9 C10 C11 C12 -0.1(3) . .
O4 C10 C11 C14 0.6(2) . .
C9 C10 C11 C14 -179.47(16) . .
C10 C11 C12 C13 -0.7(3) . .
C14 C11 C12 C13 178.66(16) . .
C11 C12 C13 C8 0.7(3) . .
C11 C12 C13 C7 178.07(16) . .
O3 C8 C13 C12 179.16(16) . .
C9 C8 C13 C12 0.1(3) . .
O3 C8 C13 C7 1.7(2) . .
C9 C8 C13 C7 -177.42(17) . .
C15 C7 C13 C12 -13.2(2) . .
C4 C7 C13 C12 114.16(19) . .
C15 C7 C13 C8 164.14(16) . .
C4 C7 C13 C8 -68.5(2) . .
C12 C11 C14 C6 -100.8(2) . 2_666
C10 C11 C14 C6 78.5(2) . 2_666
C12 C11 C14 C22 27.4(2) . .
C10 C11 C14 C22 -153.27(16) . .
C4 C5 C6 C1 -1.5(3) . .
C4 C5 C6 C14 178.36(17) . 2_666
O2 C1 C6 C5 179.58(15) . .
C2 C1 C6 C5 0.9(3) . .
O2 C1 C6 C14 -0.3(2) . 2_666
C2 C1 C6 C14 -178.97(16) . 2_666
C4 C7 C15 C16 128.33(18) . .
C13 C7 C15 C16 -103.3(2) . .
C4 C7 C15 C20 -52.8(2) . .
C13 C7 C15 C20 75.5(2) . .
C20 C15 C16 C17 -0.6(3) . .
C7 C15 C16 C17 178.26(18) . .
C15 C16 C17 C18 -0.6(3) . .
C16 C17 C18 C19 0.8(3) . .
C21 O5 C19 C20 -1.4(3) . .
C21 O5 C19 C18 178.29(17) . .
C17 C18 C19 O5 -179.59(18) . .
C17 C18 C19 C20 0.1(3) . .
O5 C19 C20 C15 178.38(17) . .
C18 C19 C20 C15 -1.3(3) . .
C16 C15 C20 C19 1.5(3) . .
C7 C15 C20 C19 -177.32(16) . .
C6 C14 C22 C23 54.7(2) 2_666 .
C11 C14 C22 C23 -73.7(2) . .
C6 C14 C22 C27 -127.35(17) 2_666 .
C11 C14 C22 C27 104.31(19) . .
C27 C22 C23 C24 -4.1(3) . .
C14 C22 C23 C24 173.82(17) . .
C22 C23 C24 C25 2.8(3) . .
C23 C24 C25 C26 0.5(3) . .
C28 O6 C26 C27 3.5(3) . .
C28 O6 C26 C25 -177.73(18) . .
C24 C25 C26 O6 178.59(18) . .
C24 C25 C26 C27 -2.5(3) . .
O6 C26 C27 C22 179.98(17) . .
C25 C26 C27 C22 1.2(3) . .
C23 C22 C27 C26 2.1(3) . .
C14 C22 C27 C26 -175.90(17) . .
